data_7712611
loop_
_publ_author_name
'Leng, Feng'
'Zhang, Xiao'
'Yu, Jie-Hui'

_publ_section_title
;
 Photocatalytic properties of iodometallates with <i>in situ</i>-generated
 organic bases as countercations.
;
_journal_issue 16
_journal_name_full 'Dalton transactions (Cambridge, England : 2003)'
_journal_page_first 5127
_journal_page_last 5140
_journal_paper_doi 10.1039/d2dt03589h
_journal_volume 52
_journal_year 2023
_chemical_formula_sum 'C23 H28 Cu3 I6 N5 O2'
_chemical_formula_weight 1358.55
_space_group_IT_number 62
_space_group_name_Hall '-P 2ac 2n'
_space_group_name_H-M_alt 'P n m a'
_atom_sites_solution_hydrogens geom
_atom_sites_solution_primary direct
_atom_sites_solution_secondary difmap
_audit_creation_method SHELXL-97
_audit_update_record
;
2021-03-18 deposited with the CCDC.	2023-03-14 downloaded from the CCDC.
;
_cell_angle_alpha 90.00
_cell_angle_beta 90.00
_cell_angle_gamma 90.00
_cell_formula_units_Z 4
_cell_length_a 19.4682(7)
_cell_length_b 22.7439(7)
_cell_length_c 8.0177(3)
_cell_measurement_temperature 297(2)
_cell_volume 3550.1(2)
_computing_structure_refinement 'SHELXL-97 (Sheldrick, 1997)'
_computing_structure_solution 'SHELXS-97 (Sheldrick, 1990)'
_diffrn_ambient_temperature 297(2)
_diffrn_measured_fraction_theta_full 0.977
_diffrn_measured_fraction_theta_max 0.977
_diffrn_radiation_monochromator graphite
_diffrn_radiation_source 'fine-focus sealed tube'
_diffrn_radiation_type MoK\a
_diffrn_radiation_wavelength 0.71073
_diffrn_reflns_av_R_equivalents 0.0396
_diffrn_reflns_av_sigmaI/netI 0.0314
_diffrn_reflns_limit_h_max 21
_diffrn_reflns_limit_h_min -23
_diffrn_reflns_limit_k_max 27
_diffrn_reflns_limit_k_min -27
_diffrn_reflns_limit_l_max 9
_diffrn_reflns_limit_l_min -9
_diffrn_reflns_number 18231
_diffrn_reflns_theta_full 25.35
_diffrn_reflns_theta_max 25.35
_diffrn_reflns_theta_min 2.89
_exptl_absorpt_coefficient_mu 7.027
_exptl_crystal_density_diffrn 2.542
_exptl_crystal_density_method 'not measured'
_exptl_crystal_F_000 2488
_refine_diff_density_max 1.563
_refine_diff_density_min -1.567
_refine_diff_density_rms 0.255
_refine_ls_extinction_method none
_refine_ls_goodness_of_fit_ref 1.094
_refine_ls_hydrogen_treatment mixed
_refine_ls_matrix_type full
_refine_ls_number_parameters 187
_refine_ls_number_reflns 3270
_refine_ls_number_restraints 0
_refine_ls_restrained_S_all 1.094
_refine_ls_R_factor_all 0.0519
_refine_ls_R_factor_gt 0.0494
_refine_ls_shift/su_max 0.001
_refine_ls_shift/su_mean 0.000
_refine_ls_structure_factor_coef Fsqd
_refine_ls_weighting_details 'calc w=1/[\s^2^(Fo^2^)+(0.1023P)^2^+12.9076P] where P=(Fo^2^+2Fc^2^)/3'
_refine_ls_weighting_scheme calc
_refine_ls_wR_factor_gt 0.1505
_refine_ls_wR_factor_ref 0.1537
_reflns_number_gt 3059
_reflns_number_total 3270
_reflns_threshold_expression >2sigma(I)
_cod_data_source_file d2dt03589h2.cif
_cod_data_source_block 1_CCDC1
_cod_depositor_comments 'Adding full bibliography for 7712610--7712613.cif.'
_cod_database_code 7712611

loop_
_symmetry_equiv_pos_as_xyz
'x, y, z'
'-x+1/2, -y, z+1/2'
'x+1/2, -y+1/2, -z+1/2'
'-x, y+1/2, -z'
'-x, -y, -z'
'x-1/2, y, -z-1/2'
'-x-1/2, y-1/2, z-1/2'
'x, -y-1/2, z'

loop_
_atom_site_label
_atom_site_type_symbol
_atom_site_fract_x
_atom_site_fract_y
_atom_site_fract_z
_atom_site_U_iso_or_equiv
_atom_site_adp_type
_atom_site_occupancy
_atom_site_symmetry_multiplicity
_atom_site_calc_flag
_atom_site_refinement_flags
_atom_site_disorder_assembly
_atom_site_disorder_group
Cu1 Cu 0.44233(7) 0.16430(6) 0.4510(2) 0.0741(4) Uani 1 1 d . . .
Cu2 Cu 0.52528(10) 0.2500 0.4156(3) 0.0674(5) Uani 1 2 d S . .
I1 I 0.35615(3) 0.08639(2) 0.38010(8) 0.0566(2) Uani 1 1 d . . .
I2 I 0.40487(4) 0.2500 0.65985(8) 0.0500(2) Uani 1 2 d S . .
I3 I 0.57897(3) 0.14993(2) 0.46379(7) 0.0472(2) Uani 1 1 d . . .
I4 I 0.44549(3) 0.2500 0.14841(7) 0.0383(2) Uani 1 2 d S . .
N1 N -0.1195(4) 0.0436(3) 0.6377(9) 0.0560(18) Uani 1 1 d . . .
N2 N 0.2139(4) 0.2500 0.3793(10) 0.0386(18) Uani 1 2 d S . .
N3 N 0.0309(3) 0.1356(3) 0.5802(8) 0.0399(13) Uani 1 1 d . . .
H3A H 0.0095 0.1679 0.5604 0.048 Uiso 1 1 calc R . .
O1 O 0.1369(3) 0.0944(2) 0.5719(9) 0.0550(14) Uani 1 1 d . . .
C1 C -0.0784(4) 0.0880(4) 0.5903(11) 0.051(2) Uani 1 1 d . . .
H1B H -0.0968 0.1194 0.5308 0.061 Uiso 1 1 calc R . .
C2 C -0.0098(4) 0.0876(3) 0.6282(9) 0.0388(15) Uani 1 1 d . . .
C3 C 0.0175(4) 0.0390(3) 0.7125(10) 0.0451(16) Uani 1 1 d . . .
H3B H 0.0642 0.0366 0.7360 0.054 Uiso 1 1 calc R . .
C4 C -0.0273(4) -0.0055(3) 0.7600(11) 0.0518(19) Uani 1 1 d . . .
H4A H -0.0107 -0.0378 0.8184 0.062 Uiso 1 1 calc R . .
C5 C -0.0952(5) -0.0022(4) 0.7219(12) 0.057(2) Uani 1 1 d . . .
H5A H -0.1247 -0.0321 0.7549 0.068 Uiso 1 1 calc R . .
C6 C 0.1856(3) 0.1986(3) 0.4251(9) 0.0373(14) Uani 1 1 d . . .
H6A H 0.2055 0.1635 0.3903 0.045 Uiso 1 1 calc R . .
C7 C 0.1272(4) 0.1973(3) 0.5236(8) 0.0362(14) Uani 1 1 d . . .
C8 C 0.0983(5) 0.2500 0.5744(12) 0.0339(19) Uani 1 2 d S . .
H8A H 0.0596 0.2500 0.6425 0.041 Uiso 1 2 calc SR . .
C9 C -0.1929(7) 0.0417(7) 0.583(2) 0.102(4) Uani 1 1 d . . .
H9A H -0.1948 0.0434 0.4625 0.122 Uiso 1 1 calc R . .
H9B H -0.2131 0.0048 0.6183 0.122 Uiso 1 1 calc R . .
C10 C -0.2319(8) 0.0890(12) 0.651(3) 0.185(13) Uani 1 1 d . . .
H10A H -0.2786 0.0860 0.6127 0.278 Uiso 1 1 calc R . .
H10B H -0.2127 0.1257 0.6145 0.278 Uiso 1 1 calc R . .
H10C H -0.2309 0.0870 0.7703 0.278 Uiso 1 1 calc R . .
C11 C 0.2742(5) 0.2500 0.2650(14) 0.044(2) Uani 1 2 d S . .
C12 C 0.2512(8) 0.2500 0.086(2) 0.092(6) Uani 1 2 d S . .
C13 C 0.0979(4) 0.1368(3) 0.5619(9) 0.0396(15) Uani 1 1 d . . .

loop_
_atom_site_aniso_label
_atom_site_aniso_U_11
_atom_site_aniso_U_22
_atom_site_aniso_U_33
_atom_site_aniso_U_23
_atom_site_aniso_U_13
_atom_site_aniso_U_12
Cu1 0.0510(7) 0.0639(7) 0.1076(11) -0.0123(7) 0.0001(6) -0.0100(6)
Cu2 0.0659(11) 0.0411(8) 0.0951(13) 0.000 -0.0163(9) 0.000
I1 0.0457(4) 0.0513(4) 0.0727(4) -0.0018(2) -0.0001(2) -0.0055(2)
I2 0.0611(5) 0.0574(5) 0.0315(4) 0.000 0.0068(3) 0.000
I3 0.0416(3) 0.0405(3) 0.0593(4) 0.0010(2) -0.0052(2) 0.00301(19)
I4 0.0320(4) 0.0525(4) 0.0304(3) 0.000 0.0044(2) 0.000
N1 0.042(4) 0.064(4) 0.062(4) 0.014(3) 0.000(3) -0.014(3)
N2 0.027(4) 0.045(4) 0.044(4) 0.000 0.005(3) 0.000
N3 0.036(3) 0.032(3) 0.052(3) 0.012(3) 0.001(3) 0.001(2)
O1 0.044(3) 0.040(3) 0.082(4) 0.007(3) 0.015(3) 0.009(2)
C1 0.036(4) 0.053(5) 0.063(5) 0.021(4) -0.007(4) -0.002(3)
C2 0.044(4) 0.037(3) 0.036(3) 0.002(3) 0.007(3) 0.000(3)
C3 0.044(4) 0.037(3) 0.055(4) 0.007(3) 0.002(3) 0.001(3)
C4 0.048(4) 0.043(4) 0.064(5) 0.008(4) 0.010(4) 0.000(3)
C5 0.058(5) 0.049(4) 0.063(5) 0.005(4) 0.009(4) -0.021(4)
C6 0.034(3) 0.034(3) 0.044(4) -0.001(3) 0.000(3) 0.001(3)
C7 0.035(3) 0.037(3) 0.036(3) 0.002(3) -0.003(3) 0.000(3)
C8 0.024(4) 0.041(5) 0.037(5) 0.000 -0.002(4) 0.000
C9 0.059(7) 0.126(11) 0.120(11) 0.035(9) -0.013(7) -0.019(7)
C10 0.059(9) 0.31(4) 0.18(2) -0.04(2) -0.019(10) 0.071(15)
C11 0.032(5) 0.051(5) 0.049(6) 0.000 0.009(4) 0.000
C12 0.048(8) 0.171(19) 0.057(8) 0.000 0.010(7) 0.000
C13 0.039(4) 0.038(3) 0.042(4) 0.002(3) 0.004(3) 0.005(3)

loop_
_atom_type_symbol
_atom_type_description
_atom_type_scat_dispersion_real
_atom_type_scat_dispersion_imag
_atom_type_scat_source
C C 0.0033 0.0016 'International Tables Vol C Tables 4.2.6.8 and 6.1.1.4'
H H 0.0000 0.0000 'International Tables Vol C Tables 4.2.6.8 and 6.1.1.4'
Cu Cu 0.3201 1.2651 'International Tables Vol C Tables 4.2.6.8 and 6.1.1.4'
I I -0.4742 1.8119 'International Tables Vol C Tables 4.2.6.8 and 6.1.1.4'
N N 0.0061 0.0033 'International Tables Vol C Tables 4.2.6.8 and 6.1.1.4'
O O 0.0106 0.0060 'International Tables Vol C Tables 4.2.6.8 and 6.1.1.4'

loop_
_geom_angle_atom_site_label_1
_geom_angle_atom_site_label_2
_geom_angle_atom_site_label_3
_geom_angle
_geom_angle_site_symmetry_1
_geom_angle_site_symmetry_3
_geom_angle_publ_flag
I1 Cu1 Cu2 160.12(9) . . ?
I1 Cu1 I2 118.40(6) . . ?
Cu2 Cu1 I2 71.61(6) . . ?
I1 Cu1 I3 125.92(6) . . ?
Cu2 Cu1 I3 57.90(4) . . ?
I2 Cu1 I3 109.62(5) . . ?
I1 Cu1 I4 106.21(6) . . ?
Cu2 Cu1 I4 54.65(5) . . ?
I2 Cu1 I4 92.12(4) . . ?
I3 Cu1 I4 94.96(5) . . ?
I3 Cu2 I3 127.83(8) 8_565 . ?
I3 Cu2 Cu1 158.71(10) 8_565 . ?
I3 Cu2 Cu1 63.72(4) . . ?
I3 Cu2 Cu1 63.72(4) 8_565 8_565 ?
I3 Cu2 Cu1 158.71(10) . 8_565 ?
Cu1 Cu2 Cu1 99.85(9) . 8_565 ?
I3 Cu2 I4 111.44(5) 8_565 . ?
I3 Cu2 I4 111.44(5) . . ?
Cu1 Cu2 I4 73.62(6) . . ?
Cu1 Cu2 I4 73.62(6) 8_565 . ?
I3 Cu2 I2 102.64(5) 8_565 . ?
I3 Cu2 I2 102.64(5) . . ?
Cu1 Cu2 I2 56.08(5) . . ?
Cu1 Cu2 I2 56.08(5) 8_565 . ?
I4 Cu2 I2 93.93(6) . . ?
Cu1 I2 Cu1 93.73(7) 8_565 . ?
Cu1 I2 Cu2 52.31(3) 8_565 . ?
Cu1 I2 Cu2 52.31(3) . . ?
Cu2 I3 Cu1 58.38(5) . . ?
Cu2 I4 Cu1 51.73(4) . 8_565 ?
Cu2 I4 Cu1 51.73(4) . . ?
Cu1 I4 Cu1 77.54(5) 8_565 . ?
C5 N1 C1 121.4(7) . . ?
C5 N1 C9 117.9(8) . . ?
C1 N1 C9 120.5(8) . . ?
C6 N2 C6 121.0(8) 8_565 . ?
C6 N2 C11 119.4(4) 8_565 . ?
C6 N2 C11 119.4(4) . . ?
C13 N3 C2 127.5(6) . . ?
C13 N3 H3A 116.3 . . ?
C2 N3 H3A 116.3 . . ?
N1 C1 C2 120.9(7) . . ?
N1 C1 H1B 119.5 . . ?
C2 C1 H1B 119.5 . . ?
C1 C2 C3 118.8(7) . . ?
C1 C2 N3 119.0(7) . . ?
C3 C2 N3 122.2(7) . . ?
C4 C3 C2 117.9(7) . . ?
C4 C3 H3B 121.0 . . ?
C2 C3 H3B 121.0 . . ?
C5 C4 C3 120.6(8) . . ?
C5 C4 H4A 119.7 . . ?
C3 C4 H4A 119.7 . . ?
N1 C5 C4 120.3(7) . . ?
N1 C5 H5A 119.8 . . ?
C4 C5 H5A 119.8 . . ?
N2 C6 C7 120.7(6) . . ?
N2 C6 H6A 119.6 . . ?
C7 C6 H6A 119.6 . . ?
C6 C7 C8 118.8(7) . . ?
C6 C7 C13 116.3(6) . . ?
C8 C7 C13 124.8(6) . . ?
C7 C8 C7 119.9(9) 8_565 . ?
C7 C8 H8A 120.1 8_565 . ?
C7 C8 H8A 120.1 . . ?
C10 C9 N1 112.3(14) . . ?
C10 C9 H9A 109.1 . . ?
N1 C9 H9A 109.1 . . ?
C10 C9 H9B 109.1 . . ?
N1 C9 H9B 109.1 . . ?
H9A C9 H9B 107.9 . . ?
C9 C10 H10A 109.5 . . ?
C9 C10 H10B 109.5 . . ?
H10A C10 H10B 109.5 . . ?
C9 C10 H10C 109.5 . . ?
H10A C10 H10C 109.5 . . ?
H10B C10 H10C 109.5 . . ?
N2 C11 C12 110.7(10) . . ?
O1 C13 N3 126.1(7) . . ?
O1 C13 C7 119.4(7) . . ?
N3 C13 C7 114.5(6) . . ?

loop_
_geom_bond_atom_site_label_1
_geom_bond_atom_site_label_2
_geom_bond_distance
_geom_bond_site_symmetry_2
_geom_bond_publ_flag
Cu1 I1 2.5055(13) . ?
Cu1 Cu2 2.5471(18) . ?
Cu1 I2 2.6710(15) . ?
Cu1 I3 2.6821(14) . ?
Cu1 I4 3.1128(17) . ?
Cu2 I3 2.5340(9) 8_565 ?
Cu2 I3 2.5340(9) . ?
Cu2 Cu1 2.5471(18) 8_565 ?
Cu2 I4 2.646(2) . ?
Cu2 I2 3.054(2) . ?
I2 Cu1 2.6710(15) 8_565 ?
I4 Cu1 3.1128(17) 8_565 ?
N1 C5 1.328(12) . ?
N1 C1 1.343(11) . ?
N1 C9 1.494(14) . ?
N2 C6 1.344(8) 8_565 ?
N2 C6 1.344(8) . ?
N2 C11 1.489(12) . ?
N3 C13 1.313(10) . ?
N3 C2 1.402(9) . ?
N3 H3A 0.8600 . ?
O1 C13 1.232(9) . ?
C1 C2 1.369(11) . ?
C1 H1B 0.9300 . ?
C2 C3 1.401(10) . ?
C3 C4 1.390(10) . ?
C3 H3B 0.9300 . ?
C4 C5 1.358(12) . ?
C4 H4A 0.9300 . ?
C5 H5A 0.9300 . ?
C6 C7 1.385(10) . ?
C6 H6A 0.9300 . ?
C7 C8 1.386(9) . ?
C7 C13 1.519(10) . ?
C8 C7 1.386(9) 8_565 ?
C8 H8A 0.9300 . ?
C9 C10 1.42(2) . ?
C9 H9A 0.9700 . ?
C9 H9B 0.9700 . ?
C10 H10A 0.9600 . ?
C10 H10B 0.9600 . ?
C10 H10C 0.9600 . ?
C11 C12 1.50(2) . ?
